data_7247288
loop_
_publ_author_name
'Korobeynikov, Nikita A.'
'Usoltsev, Andrey N.'
'Sokolov, Maxim N.'
'Novikov, Alexander S.'
'Sukhikh, Taisiya S.'
'Adonin, Sergey A.'

_publ_section_title
;
 Halogen bonding in chloroiodates(iii)
;
_journal_issue 37
_journal_name_full CrystEngComm
_journal_page_first 5233
_journal_page_last 5237
_journal_paper_doi 10.1039/D3CE00400G
_journal_volume 25
_journal_year 2023
_chemical_formula_moiety 'Cl4 I, C12 H14 N2, Cl'
_chemical_formula_sum 'C12 H14 Cl5 I N2'
_chemical_formula_weight 490.40
_space_group_crystal_system triclinic
_space_group_IT_number 2
_space_group_name_Hall '-P 1'
_space_group_name_H-M_alt 'P -1'
_atom_sites_solution_hydrogens geom
_audit_creation_date 2023-04-10
_audit_creation_method
;
Olex2 1.5
(compiled 2023.03.06 svn.rbb2c1857 for OlexSys, GUI svn.r6748)
;
_audit_update_record
;
2023-04-19 deposited with the CCDC.	2023-08-08 downloaded from the CCDC.
;
_cell_angle_alpha 93.199(2)
_cell_angle_beta 110.363(2)
_cell_angle_gamma 95.058(3)
_cell_formula_units_Z 1
_cell_length_a 7.4887(5)
_cell_length_b 7.6756(5)
_cell_length_c 8.0494(5)
_cell_measurement_reflns_used 5068
_cell_measurement_temperature 150(2)
_cell_measurement_theta_max 29.56
_cell_measurement_theta_min 2.68
_cell_volume 430.22(5)
_computing_molecular_graphics 'Olex2 1.5 (Dolomanov et al., 2009)'
_computing_publication_material 'Olex2 1.5 (Dolomanov et al., 2009)'
_computing_structure_refinement 'SHELXL 2017/1 (Sheldrick, 2015)'
_computing_structure_solution 'SHELXT 2014/5 (Sheldrick, 2014)'
_diffrn_ambient_temperature 150.00
_diffrn_detector PIXEL
_diffrn_detector_area_resol_mean 7.41
_diffrn_detector_type 'Bruker PHOTON III area detector'
_diffrn_measured_fraction_theta_full 0.988
_diffrn_measured_fraction_theta_max 0.936
_diffrn_measurement_device 'three-circle diffractometer'
_diffrn_measurement_device_type 'Bruker D8 Venture diffractometer'
_diffrn_measurement_method '\w and \f scans'
_diffrn_radiation_monochromator 'Incoatec HELIOS multilayer mirrors'
_diffrn_radiation_type MoK\a
_diffrn_radiation_wavelength 0.71073
_diffrn_reflns_av_R_equivalents 0.0258
_diffrn_reflns_av_unetI/netI 0.0342
_diffrn_reflns_Laue_measured_fraction_full 0.988
_diffrn_reflns_Laue_measured_fraction_max 0.936
_diffrn_reflns_limit_h_max 10
_diffrn_reflns_limit_h_min -9
_diffrn_reflns_limit_k_max 10
_diffrn_reflns_limit_k_min -10
_diffrn_reflns_limit_l_max 10
_diffrn_reflns_limit_l_min -11
_diffrn_reflns_number 5544
_diffrn_reflns_point_group_measured_fraction_full 0.988
_diffrn_reflns_point_group_measured_fraction_max 0.936
_diffrn_reflns_theta_full 25.242
_diffrn_reflns_theta_max 29.579
_diffrn_reflns_theta_min 2.676
_diffrn_source 'Incoatec IuS3.0 microfocus X-ray tube'
_diffrn_source_current 1.4
_diffrn_source_power 0.07
_diffrn_source_voltage 50.0
_exptl_absorpt_coefficient_mu 2.628
_exptl_absorpt_correction_T_max 0.7459
_exptl_absorpt_correction_T_min 0.6429
_exptl_absorpt_correction_type multi-scan
_exptl_absorpt_process_details
;
SADABS-2016/2 (Bruker,2016/2) was used for absorption correction.
wR2(int) was 0.0823 before and 0.0483 after correction.
The Ratio of minimum to maximum transmission is 0.8619.
The \l/2 correction factor is Not present.
;
_exptl_crystal_colour yellow
_exptl_crystal_colour_primary yellow
_exptl_crystal_density_diffrn 1.893
_exptl_crystal_description plank
_exptl_crystal_F_000 238
_exptl_crystal_size_max 0.09
_exptl_crystal_size_mid 0.04
_exptl_crystal_size_min 0.04
_refine_diff_density_max 1.403
_refine_diff_density_min -0.440
_refine_diff_density_rms 0.113
_refine_ls_extinction_method none
_refine_ls_goodness_of_fit_ref 1.079
_refine_ls_hydrogen_treatment constr
_refine_ls_matrix_type full
_refine_ls_number_parameters 94
_refine_ls_number_reflns 2276
_refine_ls_number_restraints 0
_refine_ls_restrained_S_all 1.079
_refine_ls_R_factor_all 0.0293
_refine_ls_R_factor_gt 0.0282
_refine_ls_shift/su_max 0.000
_refine_ls_shift/su_mean 0.000
_refine_ls_structure_factor_coef Fsqd
_refine_ls_weighting_details 'w=1/[\s^2^(Fo^2^)+(0.0161P)^2^+0.7968P] where P=(Fo^2^+2Fc^2^)/3'
_refine_ls_weighting_scheme calc
_refine_ls_wR_factor_gt 0.0619
_refine_ls_wR_factor_ref 0.0625
_reflns_Friedel_coverage 0.000
_reflns_number_gt 2207
_reflns_number_total 2276
_reflns_threshold_expression 'I > 2\s(I)'
_cod_data_source_file d3ce00400g2.cif
_cod_data_source_block nk770_a
_cod_depositor_comments 'Adding full bibliography for 7247286--7247294.cif.'
_cod_database_code 7247288
_shelx_shelxl_version_number 2017/1
_shelx_space_group_comment
;
The symmetry employed for this shelxl refinement is uniquely defined
by the following loop, which should always be used as a source of
symmetry information in preference to the above space-group names.
They are only intended as comments.
;
_shelx_estimated_absorpt_t_max 0.902
_shelx_estimated_absorpt_t_min 0.798
_olex2_refinement_description
;
1. Fixed Uiso
 At 1.2 times of:
  All C(H) groups, All C(H,H) groups, All N(H) groups
2.a Secondary CH2 refined with riding coordinates:
 C6(H6A,H6B)
2.b Aromatic/amide H refined with riding coordinates:
 C1(H1), N1(H1A), C2(H2), C5(H5), C4(H4)
;
_olex2_submission_special_instructions 'No special instructions were received'

loop_
_space_group_symop_operation_xyz
'x, y, z'
'-x, -y, -z'

loop_
_atom_site_label
_atom_site_type_symbol
_atom_site_fract_x
_atom_site_fract_y
_atom_site_fract_z
_atom_site_U_iso_or_equiv
_atom_site_adp_type
_atom_site_occupancy
_atom_site_site_symmetry_order
_atom_site_calc_flag
_atom_site_refinement_flags_posn
_atom_site_refinement_flags_adp
_atom_site_refinement_flags_occupancy
_atom_site_disorder_assembly
_atom_site_disorder_group
I1 I 0.500000 0.000000 1.000000 0.01924(8) Uani 1 2 d S . P . .
C1 C 0.7161(5) 0.6703(4) 0.5316(4) 0.0280(6) Uani 1 1 d . . . . .
H1 H 0.670893 0.781269 0.506809 0.034 Uiso 1 1 calc R U . . .
N1 N 0.6904(4) 0.5490(3) 0.3986(3) 0.0262(5) Uani 1 1 d . . . . .
H1A H 0.630282 0.572652 0.288564 0.031 Uiso 1 1 calc R U . . .
Cl1 Cl 0.83965(12) -0.00987(12) 1.19737(12) 0.0397(2) Uani 1 1 d . . . . .
Cl2 Cl 0.59871(13) 0.03611(11) 0.73759(10) 0.03378(18) Uani 1 1 d . . . . .
C2 C 0.8073(4) 0.6367(4) 0.7045(4) 0.0257(6) Uani 1 1 d . . . . .
H2 H 0.824548 0.724032 0.798846 0.031 Uiso 1 1 calc R U . . .
Cl3 Cl 0.500000 0.500000 0.000000 0.0302(2) Uani 1 2 d S . P . .
C3 C 0.8748(4) 0.4745(4) 0.7420(4) 0.0213(5) Uani 1 1 d . . . . .
C5 C 0.7539(4) 0.3909(4) 0.4277(4) 0.0250(6) Uani 1 1 d . . . . .
H5 H 0.734632 0.306906 0.330083 0.030 Uiso 1 1 calc R U . . .
C4 C 0.8461(4) 0.3507(4) 0.5979(4) 0.0238(6) Uani 1 1 d . . . . .
H4 H 0.890629 0.238940 0.618187 0.029 Uiso 1 1 calc R U . . .
C6 C 0.9743(5) 0.4247(4) 0.9278(4) 0.0255(6) Uani 1 1 d . . . . .
H6A H 1.093165 0.374853 0.932111 0.031 Uiso 1 1 calc R U . . .
H6B H 0.890092 0.331557 0.953515 0.031 Uiso 1 1 calc R U . . .

loop_
_atom_site_aniso_label
_atom_site_aniso_U_11
_atom_site_aniso_U_22
_atom_site_aniso_U_33
_atom_site_aniso_U_23
_atom_site_aniso_U_13
_atom_site_aniso_U_12
I1 0.02360(13) 0.01407(12) 0.01879(13) 0.00174(8) 0.00545(9) 0.00409(9)
C1 0.0318(15) 0.0293(15) 0.0217(14) 0.0054(12) 0.0060(12) 0.0101(13)
N1 0.0257(12) 0.0341(14) 0.0145(11) 0.0044(10) 0.0016(9) 0.0031(11)
Cl1 0.0278(4) 0.0375(4) 0.0438(5) 0.0003(4) -0.0004(3) 0.0090(3)
Cl2 0.0455(5) 0.0344(4) 0.0271(4) 0.0065(3) 0.0184(3) 0.0092(4)
C2 0.0294(15) 0.0265(14) 0.0185(14) 0.0013(11) 0.0042(11) 0.0065(12)
Cl3 0.0417(6) 0.0285(5) 0.0131(4) 0.0011(4) 0.0008(4) 0.0041(4)
C3 0.0232(13) 0.0234(13) 0.0147(12) 0.0020(10) 0.0041(10) 0.0006(11)
C5 0.0270(14) 0.0272(14) 0.0186(13) -0.0016(11) 0.0071(11) -0.0014(12)
C4 0.0276(14) 0.0232(14) 0.0192(13) 0.0023(11) 0.0065(11) 0.0033(12)
C6 0.0315(15) 0.0240(14) 0.0171(14) -0.0004(11) 0.0040(11) 0.0042(12)

loop_
_atom_type_symbol
_atom_type_description
_atom_type_scat_dispersion_real
_atom_type_scat_dispersion_imag
_atom_type_scat_source
C C 0.0033 0.0016 'International Tables Vol C Tables 4.2.6.8 and 6.1.1.4'
H H 0.0000 0.0000 'International Tables Vol C Tables 4.2.6.8 and 6.1.1.4'
Cl Cl 0.1484 0.1585 'International Tables Vol C Tables 4.2.6.8 and 6.1.1.4'
I I -0.4742 1.8119 'International Tables Vol C Tables 4.2.6.8 and 6.1.1.4'
N N 0.0061 0.0033 'International Tables Vol C Tables 4.2.6.8 and 6.1.1.4'

loop_
_geom_angle_atom_site_label_1
_geom_angle_atom_site_label_2
_geom_angle_atom_site_label_3
_geom_angle
_geom_angle_site_symmetry_1
_geom_angle_site_symmetry_3
_geom_angle_publ_flag
Cl1 I1 Cl1 180.0 . 2_657 ?
Cl2 I1 Cl1 88.84(3) 2_657 . ?
Cl2 I1 Cl1 88.84(3) . 2_657 ?
Cl2 I1 Cl1 91.16(3) 2_657 2_657 ?
Cl2 I1 Cl1 91.16(3) . . ?
Cl2 I1 Cl2 180.0 . 2_657 ?
N1 C1 H1 119.7 . . ?
N1 C1 C2 120.5(3) . . ?
C2 C1 H1 119.7 . . ?
C1 N1 H1A 119.2 . . ?
C1 N1 C5 121.6(3) . . ?
C5 N1 H1A 119.2 . . ?
C1 C2 H2 120.0 . . ?
C1 C2 C3 120.1(3) . . ?
C3 C2 H2 120.0 . . ?
C2 C3 C4 117.6(3) . . ?
C2 C3 C6 123.9(3) . . ?
C4 C3 C6 118.5(3) . . ?
N1 C5 H5 119.9 . . ?
N1 C5 C4 120.1(3) . . ?
C4 C5 H5 119.9 . . ?
C3 C4 H4 120.0 . . ?
C5 C4 C3 120.0(3) . . ?
C5 C4 H4 120.0 . . ?
C3 C6 C6 114.5(3) . 2_767 ?
C3 C6 H6A 108.6 . . ?
C3 C6 H6B 108.6 . . ?
C6 C6 H6A 108.6 2_767 . ?
C6 C6 H6B 108.6 2_767 . ?
H6A C6 H6B 107.6 . . ?

loop_
_geom_bond_atom_site_label_1
_geom_bond_atom_site_label_2
_geom_bond_distance
_geom_bond_site_symmetry_2
_geom_bond_publ_flag
I1 Cl1 2.4969(8) 2_657 ?
I1 Cl1 2.4969(8) . ?
I1 Cl2 2.4902(8) 2_657 ?
I1 Cl2 2.4901(8) . ?
C1 H1 0.9500 . ?
C1 N1 1.329(4) . ?
C1 C2 1.371(4) . ?
N1 H1A 0.8800 . ?
N1 C5 1.345(4) . ?
C2 H2 0.9500 . ?
C2 C3 1.394(4) . ?
C3 C4 1.401(4) . ?
C3 C6 1.508(4) . ?
C5 H5 0.9500 . ?
C5 C4 1.369(4) . ?
C4 H4 0.9500 . ?
C6 C6 1.515(5) 2_767 ?
C6 H6A 0.9900 . ?
C6 H6B 0.9900 . ?

loop_
_geom_torsion_atom_site_label_1
_geom_torsion_atom_site_label_2
_geom_torsion_atom_site_label_3
_geom_torsion_atom_site_label_4
_geom_torsion
_geom_torsion_site_symmetry_1
_geom_torsion_site_symmetry_2
_geom_torsion_site_symmetry_3
_geom_torsion_site_symmetry_4
_geom_torsion_publ_flag
C1 N1 C5 C4 0.6(5) . . . . ?
C1 C2 C3 C4 0.2(4) . . . . ?
C1 C2 C3 C6 -179.1(3) . . . . ?
N1 C1 C2 C3 0.3(5) . . . . ?
N1 C5 C4 C3 -0.1(4) . . . . ?
C2 C1 N1 C5 -0.7(5) . . . . ?
C2 C3 C4 C5 -0.3(4) . . . . ?
C2 C3 C6 C6 -9.6(5) . . . 2_767 ?
C4 C3 C6 C6 171.1(3) . . . 2_767 ?
C6 C3 C4 C5 179.1(3) . . . . ?
